data_7700284
loop_
_publ_author_name
'Meng, Yin-Shan'
'Yang, Mu-Wen'
'Xu, Ling'
'Xiong, Jin'
'Hu, Ji-Yun'
'Liu, Tao'
'Wang, Bing-Wu'
'Gao, Song'

_publ_section_title
;
 Design principle of half-sandwich type erbium single-ion magnets through
 crystal field engineering: a combined magnetic and electronic structure
 study.
;
_journal_issue 28
_journal_name_full 'Dalton transactions (Cambridge, England : 2003)'
_journal_page_first 10407
_journal_page_last 10411
_journal_paper_doi 10.1039/c9dt01954e
_journal_volume 48
_journal_year 2019
_chemical_formula_moiety '2(C9.5 H15.5 Co0.5 Er0.5 O4.5 P1.5)'
_chemical_formula_sum 'C19 H31 Co Er O9 P3'
_chemical_formula_weight 722.54
_space_group_crystal_system orthorhombic
_space_group_IT_number 62
_space_group_name_Hall '-P 2ac 2n'
_space_group_name_H-M_alt 'P n m a'
_symmetry_space_group_name_Hall '-P 2ac 2n'
_symmetry_space_group_name_H-M 'P n m a'
_atom_sites_solution_hydrogens geom
_atom_sites_solution_primary direct
_audit_creation_date 2016-04-06
_audit_creation_method
;
Olex2 1.2
(compiled 2016.02.19 svn.r3266 for OlexSys, GUI svn.r5155)
;
_audit_update_record
;
2019-02-28 deposited with the CCDC.    2019-06-17 downloaded from the CCDC.
;
_cell_angle_alpha 90
_cell_angle_beta 90
_cell_angle_gamma 90
_cell_formula_units_Z 8
_cell_length_a 20.9027(2)
_cell_length_b 11.96320(14)
_cell_length_c 22.3054(2)
_cell_measurement_reflns_used 37793
_cell_measurement_temperature 180(2)
_cell_measurement_theta_max 30.3800
_cell_measurement_theta_min 3.3600
_cell_volume 5577.76(10)
_computing_molecular_graphics 'Olex2 (Dolomanov et al., 2009)'
_computing_publication_material 'Olex2 (Dolomanov et al., 2009)'
_computing_structure_refinement 'ShelXL (Sheldrick, 2015)'
_computing_structure_solution 'SIR2004 (Burla et al., 2007)'
_diffrn_ambient_temperature 180.00(10)
_diffrn_detector_area_resol_mean 10.3914
_diffrn_measured_fraction_theta_full 0.998
_diffrn_measured_fraction_theta_max 0.998
_diffrn_measurement_device_type 'SuperNova, Dual, Cu at zero, Atlas'
_diffrn_measurement_method '\w scans'
_diffrn_radiation_monochromator mirror
_diffrn_radiation_type MoK\a
_diffrn_radiation_wavelength 0.71073
_diffrn_reflns_av_R_equivalents 0.0424
_diffrn_reflns_av_unetI/netI 0.0158
_diffrn_reflns_Laue_measured_fraction_full 0.998
_diffrn_reflns_Laue_measured_fraction_max 0.998
_diffrn_reflns_limit_h_max 27
_diffrn_reflns_limit_h_min -27
_diffrn_reflns_limit_k_max 15
_diffrn_reflns_limit_k_min -15
_diffrn_reflns_limit_l_max 28
_diffrn_reflns_limit_l_min -28
_diffrn_reflns_number 94905
_diffrn_reflns_point_group_measured_fraction_full 0.998
_diffrn_reflns_point_group_measured_fraction_max 0.998
_diffrn_reflns_theta_full 25.242
_diffrn_reflns_theta_max 27.484
_diffrn_reflns_theta_min 3.063
_diffrn_source 'SuperNova (Mo) X-ray Source'
_exptl_absorpt_coefficient_mu 3.797
_exptl_absorpt_correction_T_max 1.00000
_exptl_absorpt_correction_T_min 0.60385
_exptl_absorpt_correction_type multi-scan
_exptl_absorpt_process_details
;
CrysAlisPro, Agilent Technologies,
Version 1.171.36.32 (release 02-08-2013 CrysAlis171 .NET)
(compiled Aug  2 2013,16:46:58)
Empirical absorption correction using spherical harmonics,
 implemented in SCALE3 ABSPACK scaling algorithm.
;
_exptl_crystal_colour red
_exptl_crystal_colour_primary red
_exptl_crystal_density_diffrn 1.721
_exptl_crystal_density_method 'not measured'
_exptl_crystal_description block
_exptl_crystal_F_000 2856
_exptl_crystal_size_max 0.31
_exptl_crystal_size_mid 0.18
_exptl_crystal_size_min 0.11
_platon_squeeze_details
;
;
_refine_diff_density_max 2.968
_refine_diff_density_min -0.875
_refine_diff_density_rms 0.195
_refine_ls_extinction_method none
_refine_ls_goodness_of_fit_ref 1.091
_refine_ls_hydrogen_treatment constr
_refine_ls_matrix_type full
_refine_ls_number_parameters 349
_refine_ls_number_reflns 6700
_refine_ls_number_restraints 60
_refine_ls_restrained_S_all 1.134
_refine_ls_R_factor_all 0.0569
_refine_ls_R_factor_gt 0.0481
_refine_ls_shift/su_max 0.001
_refine_ls_shift/su_mean 0.000
_refine_ls_structure_factor_coef Fsqd
_refine_ls_weighting_details 'w=1/[\s^2^(Fo^2^)+(0.0785P)^2^+52.2751P] where P=(Fo^2^+2Fc^2^)/3'
_refine_ls_weighting_scheme calc
_refine_ls_wR_factor_gt 0.1545
_refine_ls_wR_factor_ref 0.1637
_reflns_Friedel_coverage 0.000
_reflns_number_gt 5779
_reflns_number_total 6700
_reflns_threshold_expression 'I > 2\s(I)'
_cod_data_source_file c9dt01954e2.cif
_cod_data_source_block 1-sr
_cod_depositor_comments 'Adding full bibliography for 7700284--7700285.cif.'
_cod_original_cell_volume 5577.75(11)
_cod_database_code 7700284
_shelxl_version_number 2014-3
_shelx_space_group_comment
;
The symmetry employed for this shelxl refinement is uniquely defined
by the following loop, which should always be used as a source of
symmetry information in preference to the above space-group names.
They are only intended as comments.
;
_olex2_refinement_description
;
1. Fixed Uiso
 At 1.2 times of:
  All C(H) groups
 At 1.5 times of:
  All C(H,H,H) groups
2. Uiso/Uaniso restraints and constraints
Uanis(O6) \\sim Ueq, Uanis(O5) \\sim Ueq: with sigma of 0.01 and sigma for
terminal atoms of 0.01
Uanis(O7) \\sim Ueq: with sigma of 0.005 and sigma for terminal atoms of 0.005
Uanis(O8) \\sim Ueq, Uanis(O9) \\sim Ueq, Uanis(O10) \\sim Ueq: with sigma of
0.01 and sigma for terminal atoms of 0.01
Uanis(C6) \\sim Ueq, Uanis(C5) \\sim Ueq, Uanis(C2AA) \\sim Ueq: with sigma of
0.01 and sigma for terminal atoms of 0.01
Uanis(C15) \\sim Ueq: with sigma of 0.01 and sigma for terminal atoms of 0.01
3. Others
 Fixed Sof: P1(0.25) P2(0.5) O1(0.25) O2(0.5) P3(0.5) P4(0.25) O3(0.5) O4(0.25)
4.a Ternary CH refined with riding coordinates:
 C1(H1), C0AA(H0AA), C1AA(H1AA), C12(H12), C13(H13), C14(H14)
4.b Me refined with riding coordinates:
 C2AA(H2AA,H2AB,H2AC), C5(H5A,H5B,H5C), C6(H6A,H6B,H6C), C15(H15A,H15B,H15C),
 C16(H16A,H16B,H16C), C17(H17A,H17B,H17C)
4.c Aromatic/amide H refined with riding coordinates:
 C7(H7), C8(H8), C9(H9), C10(H10), C11(H11), C18(H18), C19(H19), C20(H20),
 C21(H21), C22(H22)
;
_olex2_submission_special_instructions 'No special instructions were received'

loop_
_space_group_symop_operation_xyz
'x, y, z'
'-x+1/2, -y, z+1/2'
'x+1/2, -y+1/2, -z+1/2'
'-x, y+1/2, -z'
'-x, -y, -z'
'x-1/2, y, -z-1/2'
'-x-1/2, y-1/2, z-1/2'
'x, -y-1/2, z'

loop_
_atom_site_label
_atom_site_type_symbol
_atom_site_fract_x
_atom_site_fract_y
_atom_site_fract_z
_atom_site_U_iso_or_equiv
_atom_site_adp_type
_atom_site_occupancy
_atom_site_site_symmetry_order
_atom_site_calc_flag
_atom_site_refinement_flags_posn
_atom_site_refinement_flags_adp
_atom_site_refinement_flags_occupancy
_atom_site_disorder_assembly
_atom_site_disorder_group
Er1 Er 0.55876(2) 0.2500 0.07346(2) 0.02735(13) Uani 1 2 d S T P A .
Co1 Co 0.49271(7) 0.2500 0.25155(5) 0.0327(3) Uani 1 2 d S T P A .
P1 P 0.4301(3) 0.2500 0.1729(2) 0.0365(11) Uani 0.5 2 d S T P A 1
P2 P 0.5495(3) 0.3813(4) 0.21220(17) 0.0573(13) Uani 0.5 1 d . . . A 1
O1 O 0.4585(6) 0.2500 0.1107(6) 0.044(4) Uani 0.5 2 d S T P A 1
O2 O 0.5717(6) 0.3727(9) 0.1478(4) 0.052(3) Uani 0.5 1 d . . . A 1
P3 P 0.4712(2) 0.3789(3) 0.18700(16) 0.0404(8) Uani 0.5 1 d . . . A 2
P4 P 0.5926(3) 0.2500 0.2278(2) 0.0499(14) Uani 0.5 2 d S T P A 2
O3 O 0.4975(6) 0.3706(9) 0.1245(5) 0.050(3) Uani 0.5 1 d . . . A 2
O4 O 0.6106(8) 0.2500 0.1623(7) 0.076(7) Uani 0.5 2 d S T P A 2
O5 O 0.3891(4) 0.3723(9) 0.1808(3) 0.092(3) Uani 1 1 d . U . . .
O6 O 0.4975(5) 0.4959(6) 0.2157(3) 0.087(2) Uani 1 1 d . U . . .
O7 O 0.6200(5) 0.3724(10) 0.2557(5) 0.123(3) Uani 1 1 d . U . . .
C1 C 0.4117(6) 0.2500 0.3065(5) 0.057(3) Uani 1 2 d S T P A .
H1 H 0.3658 0.2500 0.2936 0.069 Uiso 1 2 calc RS T P . .
C0AA C 0.4512(5) 0.3451(7) 0.3192(3) 0.056(2) Uani 1 1 d . . . . .
H0AA H 0.4379 0.4250 0.3155 0.067 Uiso 1 1 calc R . . A .
C1AA C 0.5114(5) 0.3080(8) 0.3377(3) 0.057(2) Uani 1 1 d . . . . .
H1AA H 0.5481 0.3568 0.3496 0.068 Uiso 1 1 calc R . . A .
C2AA C 0.3614(8) 0.4136(15) 0.1325(7) 0.115(5) Uani 1 1 d . U . . .
H2AA H 0.3395 0.4835 0.1428 0.173 Uiso 1 1 calc R . . . .
H2AB H 0.3938 0.4282 0.1018 0.173 Uiso 1 1 calc R . . . .
H2AC H 0.3301 0.3597 0.1171 0.173 Uiso 1 1 calc R . . . .
C5 C 0.5123(9) 0.5844(14) 0.1819(6) 0.112(5) Uani 1 1 d . U . . .
H5A H 0.5270 0.6456 0.2076 0.168 Uiso 1 1 calc R . . . .
H5B H 0.5463 0.5641 0.1537 0.168 Uiso 1 1 calc R . . . .
H5C H 0.4744 0.6085 0.1595 0.168 Uiso 1 1 calc R . . . .
C6 C 0.6682(9) 0.4279(17) 0.2381(9) 0.134(6) Uani 1 1 d . U . . .
H6A H 0.6726 0.4954 0.2626 0.201 Uiso 1 1 calc R . . . .
H6B H 0.7068 0.3821 0.2421 0.201 Uiso 1 1 calc R . . . .
H6C H 0.6624 0.4490 0.1960 0.201 Uiso 1 1 calc R . . . .
C7 C 0.6732(5) 0.2500 0.0339(5) 0.041(2) Uani 1 2 d S T P A .
H7 H 0.7141 0.2500 0.0524 0.050 Uiso 1 2 calc RS T P . .
C8 C 0.6502(3) 0.3589(6) 0.0235(3) 0.0391(15) Uani 1 1 d . . . . .
H8 H 0.6797 0.4150 0.0354 0.047 Uiso 1 1 calc R . . A .
C9 C 0.5939(3) 0.4032(6) -0.0005(3) 0.0370(15) Uani 1 1 d . . . . .
H9 H 0.5939 0.4826 -0.0004 0.044 Uiso 1 1 calc R . . A .
C10 C 0.5368(3) 0.3585(6) -0.0247(3) 0.0353(14) Uani 1 1 d . . . . .
H10 H 0.5076 0.4147 -0.0373 0.042 Uiso 1 1 calc R . . A .
C11 C 0.5136(4) 0.2500 -0.0344(4) 0.0328(19) Uani 1 2 d S T P A .
H11 H 0.4720 0.2500 -0.0517 0.039 Uiso 1 2 calc RS T P . .
Er2 Er 0.44948(2) 0.7500 0.42408(2) 0.02625(13) Uani 1 2 d S T P . .
Co2 Co 0.24859(5) 0.7500 0.42225(5) 0.0272(3) Uani 1 2 d S T P . .
P5 P 0.30671(8) 0.61963(15) 0.38410(9) 0.0385(4) Uani 1 1 d . . . . .
P6 P 0.30547(11) 0.7500 0.50335(11) 0.0417(7) Uani 1 2 d S T P . .
O8 O 0.2866(4) 0.6032(8) 0.3167(3) 0.089(3) Uani 1 1 d . U . . .
O9 O 0.2856(3) 0.5032(5) 0.4126(4) 0.086(2) Uani 1 1 d . U . . .
O10 O 0.2839(3) 0.6491(8) 0.5446(3) 0.091(3) Uani 1 1 d . U . . .
O11 O 0.3775(3) 0.7500 0.4988(3) 0.056(2) Uani 1 2 d S T P . .
O12 O 0.3786(2) 0.6280(4) 0.3873(3) 0.0440(12) Uani 1 1 d . . . . .
C12 C 0.1679(5) 0.7500 0.3671(5) 0.047(3) Uani 1 2 d S T P . .
H12 H 0.1679 0.7500 0.3223 0.056 Uiso 1 2 calc RS T P . .
C13 C 0.1674(3) 0.6547(6) 0.4045(4) 0.0452(18) Uani 1 1 d . . . . .
H13 H 0.1668 0.5751 0.3908 0.054 Uiso 1 1 calc R . . . .
C14 C 0.1665(3) 0.6910(8) 0.4631(4) 0.054(2) Uani 1 1 d . . . . .
H14 H 0.1649 0.6421 0.4994 0.065 Uiso 1 1 calc R . . . .
C15 C 0.3261(8) 0.5688(16) 0.2721(6) 0.111(5) Uani 1 1 d . U . . .
H15A H 0.3022 0.5652 0.2344 0.167 Uiso 1 1 calc R . . . .
H15B H 0.3615 0.6217 0.2680 0.167 Uiso 1 1 calc R . . . .
H15C H 0.3430 0.4945 0.2818 0.167 Uiso 1 1 calc R . . . .
C16 C 0.3233(5) 0.4200(10) 0.4302(6) 0.084(4) Uani 1 1 d . . . . .
H16A H 0.2971 0.3588 0.4460 0.125 Uiso 1 1 calc R . . . .
H16B H 0.3484 0.3931 0.3961 0.125 Uiso 1 1 calc R . . . .
H16C H 0.3523 0.4468 0.4617 0.125 Uiso 1 1 calc R . . . .
C17 C 0.3205(8) 0.5882(14) 0.5825(8) 0.134(7) Uani 1 1 d . . . . .
H17A H 0.2941 0.5312 0.6020 0.200 Uiso 1 1 calc R . . . .
H17B H 0.3549 0.5519 0.5599 0.200 Uiso 1 1 calc R . . . .
H17C H 0.3391 0.6375 0.6130 0.200 Uiso 1 1 calc R . . . .
C18 C 0.5420(5) 0.7500 0.5008(4) 0.040(2) Uani 1 2 d S T P . .
H18 H 0.5450 0.7500 0.5433 0.048 Uiso 1 2 calc RS T P . .
C19 C 0.5404(3) 0.6413(7) 0.4767(3) 0.0404(16) Uani 1 1 d . . . . .
H19 H 0.5432 0.5849 0.5066 0.049 Uiso 1 1 calc R . . . .
C20 C 0.5354(3) 0.5968(6) 0.4181(3) 0.0414(16) Uani 1 1 d . . . . .
H20 H 0.5350 0.5174 0.4179 0.050 Uiso 1 1 calc R . . . .
C21 C 0.5309(3) 0.6418(7) 0.3601(3) 0.0430(17) Uani 1 1 d . . . . .
H21 H 0.5280 0.5861 0.3299 0.052 Uiso 1 1 calc R . . . .
C22 C 0.5297(5) 0.7500 0.3371(5) 0.045(3) Uani 1 2 d S T P . .
H22 H 0.5276 0.7500 0.2946 0.054 Uiso 1 2 calc RS T P . .

loop_
_atom_site_aniso_label
_atom_site_aniso_U_11
_atom_site_aniso_U_22
_atom_site_aniso_U_33
_atom_site_aniso_U_23
_atom_site_aniso_U_13
_atom_site_aniso_U_12
Er1 0.0299(2) 0.0306(2) 0.0215(2) 0.000 0.00272(13) 0.000
Co1 0.0509(8) 0.0266(6) 0.0204(5) 0.000 0.0049(5) 0.000
P1 0.034(2) 0.052(3) 0.023(2) 0.000 0.0084(18) 0.000
P2 0.097(4) 0.050(2) 0.0252(17) -0.0114(16) 0.0143(19) -0.043(2)
O1 0.030(7) 0.080(11) 0.021(6) 0.000 0.007(5) 0.000
O2 0.083(8) 0.045(6) 0.028(5) -0.010(4) 0.012(5) -0.031(6)
P3 0.062(2) 0.0323(18) 0.0272(16) 0.0006(14) 0.0081(15) 0.0082(17)
P4 0.047(3) 0.074(4) 0.029(2) 0.000 -0.004(2) 0.000
O3 0.076(8) 0.039(6) 0.035(5) 0.007(4) 0.013(5) 0.014(5)
O4 0.041(9) 0.15(2) 0.032(8) 0.000 -0.003(7) 0.000
O5 0.085(5) 0.134(6) 0.056(4) 0.023(4) 0.014(3) 0.057(5)
O6 0.161(7) 0.040(3) 0.061(4) -0.001(3) 0.036(4) -0.005(4)
O7 0.121(5) 0.143(5) 0.106(5) -0.013(4) 0.005(4) -0.037(4)
C1 0.056(7) 0.087(10) 0.030(5) 0.000 0.022(5) 0.000
C0AA 0.096(7) 0.038(4) 0.034(4) 0.000(3) 0.028(4) 0.011(4)
C1AA 0.078(6) 0.067(5) 0.024(3) -0.010(3) 0.010(4) -0.009(5)
C2AA 0.121(8) 0.129(9) 0.095(7) 0.005(7) -0.019(7) 0.032(7)
C5 0.144(9) 0.102(8) 0.090(7) 0.011(6) 0.021(7) -0.019(7)
C6 0.142(9) 0.131(9) 0.130(9) 0.013(8) -0.013(8) -0.040(8)
C7 0.029(5) 0.050(6) 0.045(6) 0.000 0.006(4) 0.000
C8 0.036(3) 0.040(4) 0.041(4) -0.002(3) 0.004(3) -0.009(3)
C9 0.049(4) 0.025(3) 0.037(3) 0.001(3) 0.012(3) -0.001(3)
C10 0.043(4) 0.036(3) 0.027(3) 0.004(3) 0.003(3) 0.009(3)
C11 0.025(4) 0.043(5) 0.030(4) 0.000 -0.003(3) 0.000
Er2 0.0221(2) 0.0290(2) 0.0276(2) 0.000 0.00036(13) 0.000
Co2 0.0213(5) 0.0246(6) 0.0358(6) 0.000 0.0007(4) 0.000
P5 0.0266(8) 0.0269(8) 0.0620(12) -0.0126(8) 0.0018(8) -0.0014(6)
P6 0.0249(12) 0.070(2) 0.0301(12) 0.000 0.0039(9) 0.000
O8 0.062(4) 0.127(6) 0.076(4) -0.062(4) -0.001(3) 0.000(4)
O9 0.042(3) 0.037(3) 0.177(7) 0.024(4) 0.000(4) -0.001(3)
O10 0.059(4) 0.136(6) 0.078(4) 0.063(4) 0.001(3) 0.001(4)
O11 0.028(4) 0.113(8) 0.027(3) 0.000 0.003(3) 0.000
O12 0.027(2) 0.033(3) 0.073(4) -0.014(2) 0.004(2) -0.0023(19)
C12 0.030(5) 0.060(7) 0.050(6) 0.000 -0.005(4) 0.000
C13 0.027(3) 0.035(4) 0.073(5) 0.001(4) -0.006(3) -0.004(3)
C14 0.025(3) 0.081(6) 0.056(5) 0.022(4) 0.004(3) -0.005(4)
C15 0.110(8) 0.142(9) 0.082(7) 0.001(7) -0.001(6) 0.024(7)
C16 0.051(5) 0.076(7) 0.124(10) 0.045(7) 0.020(6) 0.020(5)
C17 0.118(12) 0.099(11) 0.184(17) 0.082(12) -0.044(11) 0.002(10)
C18 0.030(5) 0.060(7) 0.030(5) 0.000 -0.007(4) 0.000
C19 0.033(3) 0.042(4) 0.047(4) 0.015(3) -0.001(3) 0.004(3)
C20 0.034(3) 0.034(4) 0.057(4) -0.004(3) 0.002(3) 0.005(3)
C21 0.038(4) 0.047(4) 0.044(4) -0.020(3) 0.008(3) 0.003(3)
C22 0.034(5) 0.074(8) 0.026(4) 0.000 0.008(4) 0.000

loop_
_atom_type_symbol
_atom_type_description
_atom_type_scat_dispersion_real
_atom_type_scat_dispersion_imag
_atom_type_scat_source
C C 0.0030 0.0020 'International Tables Vol C Tables 4.2.6.8 and 6.1.1.4'
H H 0.0000 0.0000 'International Tables Vol C Tables 4.2.6.8 and 6.1.1.4'
Co Co 0.3490 0.9720 'International Tables Vol C Tables 4.2.6.8 and 6.1.1.4'
Er Er -0.2590 4.9580 'International Tables Vol C Tables 4.2.6.8 and 6.1.1.4'
O O 0.0110 0.0060 'International Tables Vol C Tables 4.2.6.8 and 6.1.1.4'
P P 0.1020 0.0940 'International Tables Vol C Tables 4.2.6.8 and 6.1.1.4'

loop_
_geom_angle_atom_site_label_1
_geom_angle_atom_site_label_2
_geom_angle_atom_site_label_3
_geom_angle
_geom_angle_site_symmetry_1
_geom_angle_site_symmetry_3
O1 Er1 C7 178.6(4) . .
O1 Er1 C8 148.45(19) . .
O1 Er1 C8 148.45(19) . 8_565
O1 Er1 C9 120.1(2) . 8_565
O1 Er1 C9 120.1(2) . .
O1 Er1 C11 90.2(4) . .
O2 Er1 O1 80.7(4) 8_565 .
O2 Er1 O1 80.7(4) . .
O2 Er1 O2 82.3(6) 8_565 .
O2 Er1 C7 98.3(4) . .
O2 Er1 C7 98.3(4) 8_565 .
O2 Er1 C8 84.2(3) 8_565 8_565
O2 Er1 C8 124.5(4) . 8_565
O2 Er1 C8 124.5(4) 8_565 .
O2 Er1 C8 84.2(3) . .
O2 Er1 C9 88.5(3) 8_565 8_565
O2 Er1 C9 88.5(3) . .
O2 Er1 C9 155.6(4) 8_565 .
O2 Er1 C9 155.6(4) . 8_565
O2 Er1 C11 137.4(3) 8_565 .
O2 Er1 C11 137.4(3) . .
O3 Er1 O3 80.1(6) . 8_565
O3 Er1 O4 80.1(4) 8_565 .
O3 Er1 O4 80.1(4) . .
O3 Er1 C7 135.4(3) . .
O3 Er1 C7 135.4(3) 8_565 .
O3 Er1 C8 166.7(4) . 8_565
O3 Er1 C8 166.7(4) 8_565 .
O3 Er1 C8 108.7(4) 8_565 8_565
O3 Er1 C8 108.7(4) . .
O3 Er1 C9 161.4(4) . 8_565
O3 Er1 C9 161.4(4) 8_565 .
O3 Er1 C9 91.8(3) . .
O3 Er1 C9 91.8(3) 8_565 8_565
O3 Er1 C11 105.3(3) . .
O3 Er1 C11 105.3(3) 8_565 .
O4 Er1 C7 81.6(5) . .
O4 Er1 C8 91.4(4) . 8_565
O4 Er1 C8 91.4(4) . .
O4 Er1 C9 115.2(3) . 8_565
O4 Er1 C9 115.2(3) . .
O4 Er1 C11 172.8(5) . .
C7 Er1 C8 31.92(19) . 8_565
C7 Er1 C8 31.92(19) . .
C7 Er1 C9 60.7(2) . .
C7 Er1 C9 60.7(2) . 8_565
C7 Er1 C11 91.2(3) . .
C8 Er1 C8 60.9(3) . 8_565
C8 Er1 C9 31.5(2) 8_565 8_565
C8 Er1 C9 82.6(2) 8_565 .
C8 Er1 C9 82.6(2) . 8_565
C8 Er1 C9 31.5(2) . .
C8 Er1 C11 82.4(2) . .
C8 Er1 C11 82.4(2) 8_565 .
C9 Er1 C9 90.9(3) 8_565 .
C9 Er1 C11 60.5(2) 8_565 .
C9 Er1 C11 60.5(2) . .
P2 Co1 P1 90.19(16) 8_565 .
P2 Co1 P1 90.19(16) . .
P2 Co1 P2 93.6(3) . 8_565
P3 Co1 P3 91.3(2) 8_565 .
P4 Co1 P3 92.15(16) . .
P4 Co1 P3 92.15(16) . 8_565
C1 Co1 P1 89.1(4) . .
C1 Co1 P2 133.21(14) . .
C1 Co1 P2 133.21(14) . 8_565
C1 Co1 P3 102.8(3) . .
C1 Co1 P3 102.8(3) . 8_565
C1 Co1 P4 158.4(4) . .
C0AA Co1 P1 109.4(3) 8_565 .
C0AA Co1 P1 109.4(3) . .
C0AA Co1 P2 157.5(3) 8_565 .
C0AA Co1 P2 157.5(3) . 8_565
C0AA Co1 P2 97.2(3) . .
C0AA Co1 P2 97.2(3) 8_565 8_565
C0AA Co1 P3 90.4(3) 8_565 8_565
C0AA Co1 P3 142.1(3) 8_565 .
C0AA Co1 P3 142.1(3) . 8_565
C0AA Co1 P3 90.4(3) . .
C0AA Co1 P4 125.7(3) . .
C0AA Co1 P4 125.7(3) 8_565 .
C0AA Co1 C1 40.3(3) . .
C0AA Co1 C1 40.3(3) 8_565 .
C0AA Co1 C0AA 66.4(5) 8_565 .
C0AA Co1 C1AA 39.2(4) . .
C0AA Co1 C1AA 65.8(3) 8_565 .
C0AA Co1 C1AA 39.2(4) 8_565 8_565
C0AA Co1 C1AA 65.8(3) . 8_565
C1AA Co1 P1 148.5(3) . .
C1AA Co1 P1 148.5(3) 8_565 .
C1AA Co1 P2 121.1(3) . 8_565
C1AA Co1 P2 91.7(3) 8_565 8_565
C1AA Co1 P2 121.1(3) 8_565 .
C1AA Co1 P2 91.7(3) . .
C1AA Co1 P3 114.7(3) 8_565 8_565
C1AA Co1 P3 153.4(3) . 8_565
C1AA Co1 P3 153.4(3) 8_565 .
C1AA Co1 P3 114.7(3) . .
C1AA Co1 P4 92.6(3) . .
C1AA Co1 P4 92.6(3) 8_565 .
C1AA Co1 C1 67.1(4) 8_565 .
C1AA Co1 C1 67.1(4) . .
C1AA Co1 C1AA 39.0(5) 8_565 .
O1 P1 Co1 120.0(6) . .
O1 P1 O5 107.0(4) . .
O1 P1 O5 107.0(4) . 8_565
O5 P1 Co1 102.6(3) 8_565 .
O5 P1 Co1 102.6(3) . .
O5 P1 O5 118.3(7) . 8_565
O2 P2 Co1 120.4(4) . .
O2 P2 O6 106.7(6) . .
O2 P2 O7 105.1(7) . .
O6 P2 Co1 102.1(3) . .
O6 P2 O7 122.7(5) . .
O7 P2 Co1 101.0(4) . .
P1 O1 Er1 134.9(8) . .
P2 O2 Er1 135.5(6) . .
O3 P3 Co1 119.7(5) . .
O3 P3 O5 106.7(6) . .
O3 P3 O6 107.3(6) . .
O5 P3 Co1 103.2(3) . .
O6 P3 Co1 106.3(3) . .
O6 P3 O5 113.9(5) . .
O4 P4 Co1 118.7(7) . .
O4 P4 O7 105.8(5) . 8_565
O4 P4 O7 105.8(5) . .
O7 P4 Co1 103.8(5) 8_565 .
O7 P4 Co1 103.8(5) . .
O7 P4 O7 120.0(9) . 8_565
P3 O3 Er1 136.4(6) . .
P4 O4 Er1 136.9(11) . .
C2AA O5 P1 117.3(9) . .
C2AA O5 P3 119.1(9) . .
C5 O6 P2 116.8(9) . .
C5 O6 P3 122.3(9) . .
C6 O7 P2 117.4(12) . .
C6 O7 P4 127.5(12) . .
C0AA C1 Co1 69.4(5) . .
C0AA C1 Co1 69.4(5) 8_565 .
C0AA C1 C0AA 104.9(12) 8_565 .
C1 C0AA Co1 70.3(5) . .
C1AA C0AA Co1 70.4(5) . .
C1AA C0AA C1 109.0(8) . .
C0AA C1AA Co1 70.4(5) . .
C1AA C1AA Co1 70.5(3) 8_565 .
C1AA C1AA C0AA 108.5(6) 8_565 .
C8 C7 Er1 74.8(5) . .
C8 C7 Er1 74.8(5) 8_565 .
C8 C7 C8 135.5(10) 8_565 .
C7 C8 Er1 73.3(5) . .
C9 C8 Er1 74.4(4) . .
C9 C8 C7 134.5(7) . .
C8 C9 Er1 74.1(4) . .
C8 C9 C10 135.5(7) . .
C10 C9 Er1 74.7(4) . .
C9 C10 Er1 73.5(4) . .
C11 C10 Er1 74.2(5) . .
C11 C10 C9 134.4(7) . .
C10 C11 Er1 74.4(4) . .
C10 C11 Er1 74.4(4) 8_565 .
C10 C11 C10 135.5(9) . 8_565
O11 Er2 C18 90.6(3) . .
O11 Er2 C19 99.0(2) . .
O11 Er2 C19 99.0(2) . 8_575
O11 Er2 C20 120.5(2) . .
O11 Er2 C20 120.5(2) . 8_575
O11 Er2 C21 148.8(2) . 8_575
O11 Er2 C21 148.8(2) . .
O11 Er2 C22 178.8(3) . .
O12 Er2 O11 80.10(19) . .
O12 Er2 O11 80.10(19) 8_575 .
O12 Er2 O12 81.5(3) . 8_575
O12 Er2 C18 137.69(16) . .
O12 Er2 C18 137.69(16) 8_575 .
O12 Er2 C19 169.2(2) 8_575 .
O12 Er2 C19 109.0(2) 8_575 8_575
O12 Er2 C19 169.2(2) . 8_575
O12 Er2 C19 109.0(2) . .
O12 Er2 C20 155.5(2) . 8_575
O12 Er2 C20 155.5(2) 8_575 .
O12 Er2 C20 88.7(2) 8_575 8_575
O12 Er2 C20 88.7(2) . .
O12 Er2 C21 124.3(2) . 8_575
O12 Er2 C21 84.6(2) 8_575 8_575
O12 Er2 C21 124.3(2) 8_575 .
O12 Er2 C21 84.6(2) . .
O12 Er2 C22 99.0(2) . .
O12 Er2 C22 99.0(2) 8_575 .
C18 Er2 C19 31.63(19) . .
C18 Er2 C19 31.63(19) . 8_575
C19 Er2 C19 60.4(4) . 8_575
C20 Er2 C18 60.7(2) 8_575 .
C20 Er2 C18 60.7(2) . .
C20 Er2 C19 82.5(2) . 8_575
C20 Er2 C19 31.9(2) 8_575 8_575
C20 Er2 C19 82.5(2) 8_575 .
C20 Er2 C19 31.9(2) . .
C20 Er2 C20 91.0(3) 8_575 .
C20 Er2 C21 82.4(3) . 8_575
C20 Er2 C21 82.4(2) 8_575 .
C20 Er2 C21 31.7(3) . .
C20 Er2 C21 31.7(3) 8_575 8_575
C21 Er2 C18 82.6(3) . .
C21 Er2 C18 82.6(3) 8_575 .
C21 Er2 C19 60.8(3) 8_575 8_575
C21 Er2 C19 60.8(3) . .
C21 Er2 C19 91.1(2) 8_575 .
C21 Er2 C19 91.1(2) . 8_575
C21 Er2 C21 60.5(4) . 8_575
C22 Er2 C18 90.6(3) . .
C22 Er2 C19 82.1(3) . 8_575
C22 Er2 C19 82.1(3) . .
C22 Er2 C20 60.2(2) . .
C22 Er2 C20 60.2(2) . 8_575
C22 Er2 C21 31.5(2) . .
C22 Er2 C21 31.5(2) . 8_575
P5 Co2 P5 92.88(11) 8_575 .
P5 Co2 P6 91.17(8) 8_575 .
P5 Co2 P6 91.17(8) . .
C12 Co2 P5 102.9(2) . .
C12 Co2 P5 102.9(2) . 8_575
C12 Co2 P6 159.4(3) . .
C13 Co2 P5 89.3(2) 8_575 8_575
C13 Co2 P5 141.4(3) 8_575 .
C13 Co2 P5 89.3(2) . .
C13 Co2 P5 141.4(3) . 8_575
C13 Co2 P6 127.4(2) 8_575 .
C13 Co2 P6 127.4(2) . .
C13 Co2 C12 39.6(3) 8_575 .
C13 Co2 C12 39.6(3) . .
C13 Co2 C13 66.4(4) 8_575 .
C14 Co2 P5 113.3(3) 8_575 8_575
C14 Co2 P5 113.3(3) . .
C14 Co2 P5 152.9(3) 8_575 .
C14 Co2 P5 152.9(3) . 8_575
C14 Co2 P6 95.0(2) 8_575 .
C14 Co2 P6 95.0(2) . .
C14 Co2 C12 65.7(4) . .
C14 Co2 C12 65.7(4) 8_575 .
C14 Co2 C13 38.8(3) . .
C14 Co2 C13 66.1(3) 8_575 .
C14 Co2 C13 66.1(3) . 8_575
C14 Co2 C13 38.8(3) 8_575 8_575
C14 Co2 C14 39.9(5) 8_575 .
O8 P5 Co2 108.5(3) . .
O8 P5 O9 101.4(5) . .
O9 P5 Co2 108.7(3) . .
O12 P5 Co2 119.7(2) . .
O12 P5 O8 108.6(4) . .
O12 P5 O9 108.3(3) . .
O10 P6 Co2 109.2(3) . .
O10 P6 Co2 109.2(3) 8_575 .
O10 P6 O10 99.4(7) 8_575 .
O11 P6 Co2 119.5(3) . .
O11 P6 O10 108.8(3) . 8_575
O11 P6 O10 108.8(3) . .
C15 O8 P5 125.2(9) . .
C16 O9 P5 127.5(7) . .
C17 O10 P6 127.8(9) . .
P6 O11 Er2 135.9(4) . .
P5 O12 Er2 136.1(3) . .
C13 C12 Co2 70.0(5) . .
C13 C12 Co2 70.0(5) 8_575 .
C13 C12 C13 107.7(11) . 8_575
C12 C13 Co2 70.4(5) . .
C14 C13 Co2 70.0(4) . .
C14 C13 C12 107.8(8) . .
C13 C14 Co2 71.2(4) . .
C13 C14 C14 108.4(5) . 8_575
C14 C14 Co2 70.0(3) 8_575 .
C19 C18 Er2 74.2(5) 8_575 .
C19 C18 Er2 74.2(5) . .
C19 C18 C19 135.0(9) 8_575 .
C18 C19 Er2 74.1(5) . .
C18 C19 C20 134.6(7) . .
C20 C19 Er2 73.5(4) . .
C19 C20 Er2 74.6(4) . .
C21 C20 Er2 74.2(4) . .
C21 C20 C19 135.4(7) . .
C20 C21 Er2 74.1(4) . .
C22 C21 Er2 74.0(5) . .
C22 C21 C20 134.2(7) . .
C21 C22 Er2 74.5(5) 8_575 .
C21 C22 Er2 74.5(5) . .
C21 C22 C21 136.7(10) 8_575 .

loop_
_geom_bond_atom_site_label_1
_geom_bond_atom_site_label_2
_geom_bond_distance
_geom_bond_site_symmetry_2
Er1 O1 2.254(13) .
Er1 O2 2.231(10) 8_565
Er1 O2 2.231(10) .
Er1 O3 2.240(11) .
Er1 O3 2.241(11) 8_565
Er1 O4 2.259(16) .
Er1 C7 2.549(10) .
Er1 C8 2.568(7) 8_565
Er1 C8 2.568(7) .
Er1 C9 2.572(7) 8_565
Er1 C9 2.572(7) .
Er1 C11 2.585(9) .
Co1 P1 2.189(5) .
Co1 P2 2.156(4) 8_565
Co1 P2 2.156(4) .
Co1 P3 2.157(4) 8_565
Co1 P3 2.157(4) .
Co1 P4 2.154(6) .
Co1 C1 2.090(11) .
Co1 C0AA 2.078(7) 8_565
Co1 C0AA 2.078(7) .
Co1 C1AA 2.079(8) .
Co1 C1AA 2.079(8) 8_565
P1 O1 1.510(13) .
P1 O5 1.704(9) 8_565
P1 O5 1.704(9) .
P2 O2 1.513(10) .
P2 O6 1.751(10) .
P2 O7 1.768(13) .
P3 O3 1.501(10) .
P3 O5 1.724(10) .
P3 O6 1.634(8) .
P4 O4 1.508(17) .
P4 O7 1.691(12) .
P4 O7 1.691(12) 8_565
O5 C2AA 1.320(15) .
O6 C5 1.337(15) .
O7 C6 1.268(18) .
C1 C0AA 1.435(13) 8_565
C1 C0AA 1.435(13) .
C0AA C1AA 1.395(13) .
C1AA C1AA 1.387(19) 8_565
C7 C8 1.407(9) .
C7 C8 1.407(9) 8_565
C8 C9 1.397(10) .
C9 C10 1.415(10) .
C10 C11 1.403(8) .
C11 C10 1.403(8) 8_565
Er2 O11 2.246(7) .
Er2 O12 2.236(5) 8_575
Er2 O12 2.236(5) .
Er2 C18 2.582(9) .
Er2 C19 2.584(7) .
Er2 C19 2.584(7) 8_575
Er2 C20 2.569(7) 8_575
Er2 C20 2.569(7) .
Er2 C21 2.570(7) 8_575
Er2 C21 2.570(7) .
Er2 C22 2.564(10) .
Co2 P5 2.1522(19) .
Co2 P5 2.1522(19) 8_575
Co2 P6 2.165(3) .
Co2 C12 2.087(11) .
Co2 C13 2.083(7) .
Co2 C13 2.083(7) 8_575
Co2 C14 2.067(7) .
Co2 C14 2.067(7) 8_575
P5 O8 1.573(7) .
P5 O9 1.594(7) .
P5 O12 1.507(5) .
P6 O10 1.583(8) 8_575
P6 O10 1.583(8) .
P6 O11 1.508(8) .
O8 C15 1.356(15) .
O9 C16 1.328(12) .
O10 C17 1.353(14) .
C12 C13 1.412(11) 8_575
C12 C13 1.412(11) .
C13 C14 1.378(12) .
C14 C14 1.41(2) 8_575
C18 C19 1.408(9) 8_575
C18 C19 1.408(9) .
C19 C20 1.415(11) .
C20 C21 1.403(11) .
C21 C22 1.392(9) .
C22 C21 1.392(9) 8_575

loop_
_platon_squeeze_void_nr
_platon_squeeze_void_average_x
_platon_squeeze_void_average_y
_platon_squeeze_void_average_z
_platon_squeeze_void_volume
_platon_squeeze_void_count_electrons
_platon_squeeze_void_content
1 0.253 0.250 0.632 132 23 ' '
2 0.753 0.250 0.867 132 23 ' '
3 0.253 0.250 0.342 13 1 ' '
4 0.753 0.250 0.158 13 1 ' '
5 0.256 0.250 0.184 14 1 ' '
6 0.756 0.250 0.316 14 1 ' '
7 0.247 0.750 0.132 132 23 ' '
8 0.747 0.750 0.368 132 23 ' '
9 0.247 0.750 0.842 13 1 ' '
10 0.747 0.750 0.658 13 1 ' '
11 0.244 0.750 0.684 14 1 ' '
12 0.744 0.750 0.816 14 1 ' '
